data_2007694
loop_
_publ_author_name
'Eknoian, Michael W.'
'Webb, Thomas R.'
'Worley, S. Davis'
'Fleury, Jennifer R.'
'Maddox, Spencer D.'

_publ_section_title
;
 Two Oxazolidinone Derivatives
;
_journal_issue 10
_journal_name_full 'Acta Crystallographica Section C'
_journal_page_first 1529
_journal_page_last 1532
_journal_paper_doi 10.1107/S0108270198005654
_journal_volume 54
_journal_year 1998
_chemical_formula_moiety 'C5 H9 N O3'
_chemical_formula_sum 'C5 H9 N O3'
_chemical_formula_weight 131.13
_chemical_name_systematic '  4-hydroxymethyl-4-methyl-2-oxazolidinone'
_space_group_IT_number 14
_symmetry_cell_setting monoclinic
_symmetry_space_group_name_Hall '-P 2yn'
_symmetry_space_group_name_H-M 'P 1 21/n 1'
_audit_creation_method SHELXL
_cell_angle_alpha 90.00
_cell_angle_beta 97.96(2)
_cell_angle_gamma 90.00
_cell_formula_units_Z 4
_cell_length_a 9.004(2)
_cell_length_b 7.065(2)
_cell_length_c 9.851(3)
_cell_measurement_reflns_used 25
_cell_measurement_temperature 295(2)
_cell_measurement_theta_max 15.0
_cell_measurement_theta_min 7.5
_cell_volume 620.6(3)
_computing_cell_refinement P3
_computing_data_collection 'P3 (Siemens, 1990a)'
_computing_data_reduction 'SHELXTL (Siemens, 1994)'
_computing_molecular_graphics 'XP in SHELXTL'
_computing_publication_material 'XCIF in SHELXTL'
_computing_structure_refinement 'SHELXL93 (Sheldrick, 1993)'
_computing_structure_solution 'SHELXS86 (Sheldrick, 1985)'
_diffrn_ambient_temperature 295(2)
_diffrn_measurement_device 'Siemens R3m/V'
_diffrn_measurement_method 2\q-\w
_diffrn_radiation_monochromator graphite
_diffrn_radiation_source 'fine-focus sealed tube'
_diffrn_radiation_type MoK\a
_diffrn_radiation_wavelength 0.71073
_diffrn_reflns_av_R_equivalents 0.058
_diffrn_reflns_av_sigmaI/netI 0.0330
_diffrn_reflns_limit_h_max 11
_diffrn_reflns_limit_h_min 0
_diffrn_reflns_limit_k_max 9
_diffrn_reflns_limit_k_min 0
_diffrn_reflns_limit_l_max 12
_diffrn_reflns_limit_l_min -12
_diffrn_reflns_number 1523
_diffrn_reflns_theta_max 27.55
_diffrn_reflns_theta_min 2.87
_diffrn_standards_decay_% <1
_diffrn_standards_interval_count 100
_diffrn_standards_number 2
_exptl_absorpt_coefficient_mu 0.116
_exptl_absorpt_correction_T_max 0.947
_exptl_absorpt_correction_T_min 0.856
_exptl_absorpt_correction_type '\y scan of 6 reflections'
_exptl_absorpt_process_details '(XEMP; Siemens, 1990b)'
_exptl_crystal_colour colorless
_exptl_crystal_density_diffrn 1.403
_exptl_crystal_density_method 'not measured'
_exptl_crystal_description 'thick diamond-shaped plate'
_exptl_crystal_F_000 280
_exptl_crystal_size_max 0.60
_exptl_crystal_size_mid 0.30
_exptl_crystal_size_min 0.14
_refine_diff_density_max 0.23
_refine_diff_density_min -0.18
_refine_ls_extinction_method none
_refine_ls_goodness_of_fit_all 1.058
_refine_ls_goodness_of_fit_obs 1.119
_refine_ls_hydrogen_treatment 'H atoms: amido and hydroxyl H atoms refined, others riding'
_refine_ls_matrix_type full
_refine_ls_number_parameters 88
_refine_ls_number_reflns 1435
_refine_ls_number_restraints 0
_refine_ls_restrained_S_all 1.058
_refine_ls_restrained_S_obs 1.119
_refine_ls_R_factor_all 0.073
_refine_ls_R_factor_obs 0.045
_refine_ls_shift/esd_max 0.000
_refine_ls_shift/esd_mean 0.000
_refine_ls_structure_factor_coef Fsqd
_refine_ls_weighting_details 'w = 1/[\s^2^(Fo^2^)+(0.0538P)^2^+0.1099P] where P = (Fo^2^+2Fc^2^)/3'
_refine_ls_weighting_scheme calc
_refine_ls_wR_factor_all 0.122
_refine_ls_wR_factor_obs 0.106
_reflns_number_observed 999
_reflns_number_total 1435
_reflns_observed_criterion I>2\s(I)
_cod_data_source_file bk1395.cif
_cod_data_source_block 1
_cod_depositor_comments
;
The following automatic conversions were performed:
'_symmetry_cell_setting' value 'Monoclinic' changed to 'monoclinic'
according to '/home/saulius/struct/CIF-dictionaries/cif_core.dic'
dictionary named 'cif_core.dic' version 2.4.1 from 2010-06-29.

Automatic conversion script
Id: cif_fix_enum 1527 2010-12-29 10:47:43Z saulius 

The following automatic conversions were performed:

'_symmetry_cell_setting' value 'Monoclinic' changed to 'monoclinic'
according to /home/saulius/struct/CIF-dictionaries/cif_core.dic
dictionary named 'cif_core.dic' version 2.4.1 from 2010-06-29.

Automatic conversion script
Id: cif_fix_values 1715 2011-07-08 13:25:40Z adriana 

The following automatic conversions were performed:

'_refine_ls_weighting_scheme' value 'calc w =
1/[\s^2^(Fo^2^)+(0.0538P)^2^+0.1099P] where P = (Fo^2^+2Fc^2^)/3' was
changed to 'calc'. New tag '_refine_ls_weighting_details' was
created. The value of the new tag was set to 'w =
1/[\s^2^(Fo^2^)+(0.0538P)^2^+0.1099P] where P = (Fo^2^+2Fc^2^)/3'.

Automatic conversion script
Id: cif_fix_values 3143 2015-03-26 13:38:13Z robertas 
;
_cod_original_sg_symbol_H-M 'P 21/n'
_cod_database_code 2007694

loop_
_symmetry_equiv_pos_as_xyz
'x, y, z'
'-x+1/2, y+1/2, -z+1/2'
'-x, -y, -z'
'x-1/2, -y-1/2, z-1/2'

loop_
_atom_site_aniso_label
_atom_site_aniso_U_11
_atom_site_aniso_U_22
_atom_site_aniso_U_33
_atom_site_aniso_U_12
_atom_site_aniso_U_13
_atom_site_aniso_U_23
O1 0.0661(10) 0.0472(9) 0.0554(9) -0.0126(7) 0.0020(7) -0.0017(7)
C1 0.0348(9) 0.0498(11) 0.0384(9) -0.0060(8) 0.0072(8) 0.0021(8)
N 0.0352(8) 0.0441(9) 0.0335(7) -0.0003(7) 0.0022(6) 0.0045(7)
C2 0.0325(8) 0.0408(10) 0.0343(8) 0.0020(7) 0.0032(7) -0.0015(7)
C3 0.0352(9) 0.0503(12) 0.0448(10) 0.0055(8) 0.0025(8) 0.0020(9)
O2 0.0399(7) 0.0566(9) 0.0454(7) -0.0017(6) -0.0089(6) -0.0009(6)
C4 0.0352(9) 0.0417(10) 0.0425(9) -0.0033(8) 0.0026(7) -0.0007(8)
O3 0.0410(7) 0.0497(8) 0.0394(7) 0.0092(6) 0.0096(5) 0.0042(6)
C5 0.0563(12) 0.0602(14) 0.0483(11) 0.0052(10) 0.0094(9) -0.0129(10)

loop_
_atom_site_label
_atom_site_fract_x
_atom_site_fract_y
_atom_site_fract_z
_atom_site_U_iso_or_equiv
_atom_site_thermal_displace_type
_atom_site_calc_flag
_atom_site_refinement_flags
_atom_site_occupancy
_atom_site_disorder_group
_atom_site_type_symbol
O1 0.1765(2) -0.2455(2) 0.9134(2) 0.0569(4) Uani d . 1 . O
C1 0.1845(2) -0.0748(3) 0.9312(2) 0.0408(4) Uani d . 1 . C
N 0.2627(2) 0.0215(2) 1.03295(15) 0.0379(4) Uani d . 1 . N
H1A 0.334(2) -0.035(3) 1.081(2) 0.045 Uiso d . 1 . H
C2 0.2702(2) 0.2226(3) 1.0014(2) 0.0360(4) Uani d . 1 . C
C3 0.1350(2) 0.2354(3) 0.8884(2) 0.0437(5) Uani d . 1 . C
H3A 0.0488(2) 0.2879(3) 0.9243(2) 0.052 Uiso calc R 1 . H
H3B 0.1582(2) 0.3149(3) 0.8138(2) 0.052 Uiso calc R 1 . H
O2 0.10522(14) 0.0445(2) 0.84186(13) 0.0487(4) Uani d . 1 . O
C4 0.4175(2) 0.2673(3) 0.9476(2) 0.0400(4) Uani d . 1 . C
H4A 0.4124(2) 0.3944(3) 0.9100(2) 0.048 Uiso calc R 1 . H
H4B 0.4987(2) 0.2641(3) 1.0234(2) 0.048 Uiso calc R 1 . H
O3 0.44969(14) 0.1384(2) 0.84515(14) 0.0430(4) Uani d . 1 . O
H3C 0.412(2) 0.182(3) 0.770(2) 0.052 Uiso d . 1 . H
C5 0.2528(2) 0.3471(3) 1.1237(2) 0.0547(6) Uani d . 1 . C
H5A 0.1600(2) 0.3178(3) 1.1566(2) 0.082 Uiso calc R 1 . H
H5B 0.2527(2) 0.4777(3) 1.0966(2) 0.082 Uiso calc R 1 . H
H5C 0.3347(2) 0.3247(3) 1.1952(2) 0.082 Uiso calc R 1 . H

loop_
_atom_type_symbol
_atom_type_description
_atom_type_scat_dispersion_real
_atom_type_scat_dispersion_imag
_atom_type_scat_source
C C 0.0033 0.0016 'International Tables Vol C Tables 4.2.6.8 and 6.1.1.4'
H H 0.0000 0.0000 'International Tables Vol C Tables 4.2.6.8 and 6.1.1.4'
N N 0.0061 0.0033 'International Tables Vol C Tables 4.2.6.8 and 6.1.1.4'
O O 0.0106 0.0060 'International Tables Vol C Tables 4.2.6.8 and 6.1.1.4'

loop_
_geom_angle_atom_site_label_1
_geom_angle_atom_site_label_2
_geom_angle_atom_site_label_3
_geom_angle
_geom_angle_publ_flag
O1 C1 N 129.0(2) yes
O1 C1 O2 120.6(2) yes
N C1 O2 110.4(2) yes
C1 N C2 111.93(15) yes
N C2 C5 112.5(2) yes
N C2 C4 110.09(14) yes
C5 C2 C4 110.2(2) yes
N C2 C3 99.02(14) yes
C5 C2 C3 112.52(15) yes
C4 C2 C3 112.04(15) yes
O2 C3 C2 105.67(14) yes
C1 O2 C3 108.64(14) yes
O3 C4 C2 112.76(14) yes

loop_
_geom_bond_atom_site_label_1
_geom_bond_atom_site_label_2
_geom_bond_site_symmetry_2
_geom_bond_distance
_geom_bond_publ_flag
O1 C1 . 1.219(2) yes
C1 N . 1.330(2) yes
C1 O2 . 1.349(2) yes
N C2 . 1.457(2) yes
C2 C5 . 1.517(3) yes
C2 C4 . 1.528(2) yes
C2 C3 . 1.535(2) yes
C3 O2 . 1.438(2) yes
C4 O3 . 1.419(2) yes

loop_
_geom_hbond_atom_site_label_D
_geom_hbond_atom_site_label_H
_geom_hbond_atom_site_label_A
_geom_hbond_site_symmetry_A
_geom_hbond_distance_DH
_geom_hbond_distance_HA
_geom_hbond_distance_DA
_geom_hbond_angle_DHA
N H1A O3 3_657 0.84(2) 2.12(2) 2.926(2) 162(2)
O3 H3C O1 2_556 0.83(2) 1.94(2) 2.765(2) 174(2)

loop_
_cod_related_entry_id
_cod_related_entry_database
_cod_related_entry_code
1 ChemSpider 214802
